data_4311516
loop_
_publ_author_name
'Vincent J. Catalano'
'Mark A. Malwitz'
'Anthony O. Etogo'

_publ_section_title
;
 Pyridine Substituted N-Heterocyclic Carbene Ligands as Supports for
 Au(I)-Ag(I) Interactions: Formation of a Chiral Coordination Polymer
;
_journal_name_full 'Inorganic Chemistry'
_journal_page_first 5714
_journal_page_last 5724
_journal_paper_doi 10.1021/ic049604k
_journal_volume 43
_journal_year 2004
_chemical_formula_sum 'C30 H28 Au B F4 N8'
_chemical_formula_weight 784.38
_chemical_name_common 3
_chemical_name_systematic
; 
 ? 
;
_space_group_IT_number 15
_symmetry_cell_setting monoclinic
_symmetry_space_group_name_Hall '-C 2yc'
_symmetry_space_group_name_H-M 'C 1 2/c 1'
_atom_sites_solution_hydrogens geom
_atom_sites_solution_primary direct
_atom_sites_solution_secondary difmap
_audit_creation_method SHELXL-97
_cell_angle_alpha 90.00
_cell_angle_beta 102.832(5)
_cell_angle_gamma 90.00
_cell_formula_units_Z 4
_cell_length_a 11.9634(7)
_cell_length_b 12.3560(10)
_cell_length_c 20.9802(17)
_cell_measurement_reflns_used 27
_cell_measurement_temperature 298(2)
_cell_measurement_theta_max 12.49
_cell_measurement_theta_min 4.99
_cell_volume 3023.8(4)
_computing_cell_refinement 'Bruker XSCANS'
_computing_data_collection 'Bruker XSCANS'
_computing_data_reduction 'Bruker SHELXTL'
_computing_molecular_graphics 'Bruker SHELXTL'
_computing_publication_material 'Bruker SHELXTL'
_computing_structure_refinement 'SHELXL-97 (Sheldrick, 1997)'
_computing_structure_solution 'SHELXS-97 (Sheldrick, 1990)'
_diffrn_ambient_temperature 298(2)
_diffrn_measured_fraction_theta_full 1.000
_diffrn_measured_fraction_theta_max 1.000
_diffrn_measurement_device_type 'Bruker P4'
_diffrn_measurement_method '\w scans'
_diffrn_radiation_monochromator graphite
_diffrn_radiation_source 'fine-focus sealed tube'
_diffrn_radiation_type MoK\a
_diffrn_radiation_wavelength 0.71073
_diffrn_reflns_av_R_equivalents 0.0433
_diffrn_reflns_av_sigmaI/netI 0.0679
_diffrn_reflns_limit_h_max 14
_diffrn_reflns_limit_h_min -1
_diffrn_reflns_limit_k_max 1
_diffrn_reflns_limit_k_min -14
_diffrn_reflns_limit_l_max 24
_diffrn_reflns_limit_l_min -24
_diffrn_reflns_number 3404
_diffrn_reflns_theta_full 25.00
_diffrn_reflns_theta_max 25.00
_diffrn_reflns_theta_min 1.99
_diffrn_standards_interval_count 97
_diffrn_standards_number 3
_exptl_absorpt_coefficient_mu 4.925
_exptl_absorpt_correction_T_max 0.5067
_exptl_absorpt_correction_T_min 0.3727
_exptl_absorpt_correction_type empirical
_exptl_crystal_colour colorless
_exptl_crystal_density_diffrn 1.723
_exptl_crystal_density_method 'not measured'
_exptl_crystal_description block
_exptl_crystal_F_000 1536
_exptl_crystal_size_max .40
_exptl_crystal_size_mid .50
_exptl_crystal_size_min .42
_refine_diff_density_max 0.852
_refine_diff_density_min -0.667
_refine_diff_density_rms 0.109
_refine_ls_extinction_coef 0.00432(18)
_refine_ls_extinction_expression Fc^*^=kFc[1+0.001xFc^2^\l^3^/sin(2\q)]^-1/4^
_refine_ls_extinction_method SHELXL
_refine_ls_goodness_of_fit_ref 1.011
_refine_ls_hydrogen_treatment mixed
_refine_ls_matrix_type full
_refine_ls_number_parameters 202
_refine_ls_number_reflns 2671
_refine_ls_number_restraints 0
_refine_ls_restrained_S_all 1.011
_refine_ls_R_factor_all 0.0809
_refine_ls_R_factor_gt 0.0363
_refine_ls_shift/su_max 0.001
_refine_ls_shift/su_mean 0.000
_refine_ls_structure_factor_coef Fsqd
_refine_ls_weighting_details 'calc w=1/[\s^2^(Fo^2^)+(0.0325P)^2^+0.0000P] where P=(Fo^2^+2Fc^2^)/3'
_refine_ls_weighting_scheme calc
_refine_ls_wR_factor_gt 0.0676
_refine_ls_wR_factor_ref 0.0788
_reflns_number_gt 1661
_reflns_number_total 2671
_reflns_threshold_expression >2sigma(I)
_cod_data_source_file ic049604ksi20040323_054337_1.cif
_cod_data_source_block vjc330
_cod_depositor_comments
;
The following automatic conversions were performed:
'_symmetry_cell_setting' value 'Monoclinic' changed to 'monoclinic'
according to '/home/saulius/struct/CIF-dictionaries/cif_core.dic'
dictionary named 'cif_core.dic' version 2.4.1 from 2010-06-29.

Automatic conversion script
Id: cif_fix_enum 1527 2010-12-29 10:47:43Z saulius 
;
_cod_database_code 4311516

loop_
_symmetry_equiv_pos_as_xyz
'x, y, z'
'-x, y, -z+1/2'
'x+1/2, y+1/2, z'
'-x+1/2, y+1/2, -z+1/2'
'-x, -y, -z'
'x, -y, z-1/2'
'-x+1/2, -y+1/2, -z'
'x+1/2, -y+1/2, z-1/2'

loop_
_atom_site_label
_atom_site_type_symbol
_atom_site_fract_x
_atom_site_fract_y
_atom_site_fract_z
_atom_site_U_iso_or_equiv
_atom_site_adp_type
_atom_site_occupancy
_atom_site_symmetry_multiplicity
_atom_site_calc_flag
_atom_site_refinement_flags
_atom_site_disorder_assembly
_atom_site_disorder_group
Au1 Au 0.2500 0.2500 0.0000 0.03743(18) Uani 1 2 d S . .
N1 N 0.1620(5) 0.4802(5) -0.0113(3) 0.0399(14) Uani 1 1 d . . .
N2 N 0.1814(5) 0.4231(5) 0.0866(3) 0.0364(14) Uani 1 1 d . . .
N3 N 0.0120(6) 0.2782(5) 0.1039(3) 0.051(2) Uani 1 1 d . . .
N4 N 0.3580(6) 0.5595(6) -0.0437(3) 0.053(2) Uani 1 1 d . . .
F1 F 0.0731(6) 0.5492(6) 0.2248(3) 0.124(3) Uani 1 1 d . . .
F2 F 0.0617(5) 0.6713(6) 0.2980(3) 0.104(2) Uani 1 1 d . . .
B1 B 0.0000 0.6071(14) 0.2500 0.056(4) Uani 1 2 d S . .
C1 C 0.1963(6) 0.3943(6) 0.0274(3) 0.0356(16) Uani 1 1 d . . .
C2 C 0.1283(7) 0.5639(7) 0.0244(4) 0.045(2) Uani 1 1 d . . .
H2A H 0.1027 0.6321 0.0088 0.054 Uiso 1 1 calc R . .
C3 C 0.1397(6) 0.5274(6) 0.0857(4) 0.0438(19) Uani 1 1 d . . .
H3A H 0.1228 0.5650 0.1208 0.053 Uiso 1 1 calc R . .
C4 C 0.2040(7) 0.3540(7) 0.1437(4) 0.051(2) Uani 1 1 d . . .
H4A H 0.2050 0.3981 0.1821 0.061 Uiso 1 1 calc R . .
H4B H 0.2796 0.3224 0.1485 0.061 Uiso 1 1 calc R . .
C5 C 0.1174(6) 0.2635(7) 0.1416(3) 0.043(2) Uani 1 1 d . . .
C6 C 0.1468(7) 0.1735(7) 0.1792(4) 0.058(2) Uani 1 1 d . . .
H6A H 0.2207 0.1658 0.2045 0.070 Uiso 1 1 calc R . .
C7 C 0.0658(9) 0.0938(7) 0.1792(5) 0.073(3) Uani 1 1 d . . .
H7A H 0.0836 0.0330 0.2056 0.087 Uiso 1 1 calc R . .
C8 C -0.0433(8) 0.1063(8) 0.1388(5) 0.068(3) Uani 1 1 d . . .
H8A H -0.0986 0.0527 0.1365 0.081 Uiso 1 1 calc R . .
C9 C -0.0667(8) 0.1992(8) 0.1029(5) 0.063(2) Uani 1 1 d . . .
H9A H -0.1397 0.2084 0.0766 0.075 Uiso 1 1 calc R . .
C10 C 0.1664(6) 0.4904(6) -0.0795(3) 0.0466(19) Uani 1 1 d . . .
H10A H 0.0943 0.5204 -0.1035 0.056 Uiso 1 1 calc R . .
H10B H 0.1747 0.4190 -0.0970 0.056 Uiso 1 1 calc R . .
C11 C 0.2628(6) 0.5609(6) -0.0902(3) 0.0407(18) Uani 1 1 d . . .
C12 C 0.2533(7) 0.6209(6) -0.1459(4) 0.055(2) Uani 1 1 d . . .
H12A H 0.1857 0.6199 -0.1780 0.066 Uiso 1 1 calc R . .
C13 C 0.3448(8) 0.6829(8) -0.1538(4) 0.065(3) Uani 1 1 d . . .
H13A H 0.3390 0.7254 -0.1910 0.078 Uiso 1 1 calc R . .
C14 C 0.4440(8) 0.6814(8) -0.1070(4) 0.062(2) Uani 1 1 d . . .
H14A H 0.5074 0.7215 -0.1118 0.074 Uiso 1 1 calc R . .
C15 C 0.4476(7) 0.6193(7) -0.0527(4) 0.063(3) Uani 1 1 d . . .
H15A H 0.5150 0.6182 -0.0204 0.076 Uiso 1 1 calc R . .

loop_
_atom_site_aniso_label
_atom_site_aniso_U_11
_atom_site_aniso_U_22
_atom_site_aniso_U_33
_atom_site_aniso_U_23
_atom_site_aniso_U_13
_atom_site_aniso_U_12
Au1 0.0339(2) 0.0366(2) 0.0430(2) -0.0024(4) 0.01108(14) -0.0023(4)
N1 0.036(3) 0.039(4) 0.048(4) 0.000(3) 0.015(3) -0.002(3)
N2 0.037(3) 0.035(3) 0.038(3) -0.002(3) 0.011(3) -0.003(3)
N3 0.054(4) 0.047(6) 0.055(4) 0.009(3) 0.016(3) -0.003(3)
N4 0.047(5) 0.073(6) 0.040(4) 0.013(4) 0.012(4) -0.013(4)
F1 0.136(6) 0.145(6) 0.108(5) -0.026(5) 0.061(4) 0.047(5)
F2 0.093(4) 0.128(5) 0.076(4) -0.031(4) -0.014(3) 0.014(4)
B1 0.055(8) 0.085(11) 0.034(7) 0.000 0.022(7) 0.000
C1 0.029(4) 0.036(4) 0.042(4) -0.005(3) 0.006(3) 0.001(3)
C2 0.037(5) 0.042(5) 0.053(5) 0.004(4) 0.006(4) -0.002(4)
C3 0.043(5) 0.040(4) 0.053(5) -0.012(4) 0.023(4) -0.003(4)
C4 0.045(4) 0.063(6) 0.043(4) 0.002(4) 0.006(4) -0.006(4)
C5 0.049(4) 0.044(6) 0.038(3) 0.002(5) 0.014(3) 0.008(5)
C6 0.054(5) 0.058(6) 0.064(6) 0.011(5) 0.017(5) 0.001(5)
C7 0.091(8) 0.049(6) 0.089(7) 0.021(5) 0.042(6) 0.012(6)
C8 0.064(6) 0.057(6) 0.092(7) -0.010(6) 0.037(6) -0.009(5)
C9 0.053(6) 0.060(5) 0.077(6) 0.004(5) 0.019(5) -0.007(5)
C10 0.044(5) 0.050(5) 0.046(4) 0.003(4) 0.009(4) 0.005(4)
C11 0.042(4) 0.040(4) 0.043(4) 0.004(4) 0.018(4) 0.007(4)
C12 0.057(5) 0.053(5) 0.054(5) 0.007(4) 0.011(4) 0.001(5)
C13 0.087(7) 0.060(6) 0.056(5) 0.016(5) 0.033(5) -0.004(6)
C14 0.057(6) 0.063(6) 0.073(6) 0.001(5) 0.029(5) -0.012(5)
C15 0.045(5) 0.076(6) 0.067(6) 0.013(5) 0.010(4) -0.014(5)

loop_
_atom_type_symbol
_atom_type_description
_atom_type_scat_dispersion_real
_atom_type_scat_dispersion_imag
_atom_type_scat_source
C C 0.0033 0.0016 'International Tables Vol C Tables 4.2.6.8 and 6.1.1.4'
H H 0.0000 0.0000 'International Tables Vol C Tables 4.2.6.8 and 6.1.1.4'
B B 0.0013 0.0007 'International Tables Vol C Tables 4.2.6.8 and 6.1.1.4'
N N 0.0061 0.0033 'International Tables Vol C Tables 4.2.6.8 and 6.1.1.4'
F F 0.0171 0.0103 'International Tables Vol C Tables 4.2.6.8 and 6.1.1.4'
Au Au -2.0133 8.8022 'International Tables Vol C Tables 4.2.6.8 and 6.1.1.4'

loop_
_geom_angle_atom_site_label_1
_geom_angle_atom_site_label_2
_geom_angle_atom_site_label_3
_geom_angle
_geom_angle_site_symmetry_1
_geom_angle_site_symmetry_3
_geom_angle_publ_flag
C1 Au1 C1 180.0(4) . 7 ?
C1 N1 C2 110.5(6) . . ?
C1 N1 C10 126.3(6) . . ?
C2 N1 C10 123.1(7) . . ?
C1 N2 C3 111.0(6) . . ?
C1 N2 C4 124.8(6) . . ?
C3 N2 C4 124.1(7) . . ?
C5 N3 C9 118.1(7) . . ?
C11 N4 C15 117.9(7) . . ?
F1 B1 F1 114.7(15) . 2 ?
F1 B1 F2 108.2(4) . . ?
F1 B1 F2 108.4(4) 2 . ?
F1 B1 F2 108.4(4) . 2 ?
F1 B1 F2 108.2(4) 2 2 ?
F2 B1 F2 108.9(13) . 2 ?
N2 C1 N1 105.3(6) . . ?
N2 C1 Au1 127.9(5) . . ?
N1 C1 Au1 126.7(5) . . ?
C3 C2 N1 106.6(7) . . ?
C2 C3 N2 106.6(7) . . ?
N2 C4 C5 114.1(6) . . ?
N3 C5 C6 122.6(8) . . ?
N3 C5 C4 117.6(8) . . ?
C6 C5 C4 119.8(7) . . ?
C5 C6 C7 119.4(8) . . ?
C6 C7 C8 118.8(9) . . ?
C9 C8 C7 118.4(9) . . ?
N3 C9 C8 122.7(9) . . ?
N1 C10 C11 113.4(6) . . ?
N4 C11 C12 122.1(7) . . ?
N4 C11 C10 116.4(7) . . ?
C12 C11 C10 121.5(7) . . ?
C11 C12 C13 119.2(8) . . ?
C14 C13 C12 119.6(8) . . ?
C13 C14 C15 118.0(8) . . ?
N4 C15 C14 123.1(8) . . ?

loop_
_geom_bond_atom_site_label_1
_geom_bond_atom_site_label_2
_geom_bond_distance
_geom_bond_site_symmetry_2
_geom_bond_publ_flag
Au1 C1 2.021(7) . ?
Au1 C1 2.021(7) 7 ?
N1 C1 1.344(9) . ?
N1 C2 1.388(9) . ?
N1 C10 1.449(8) . ?
N2 C1 1.340(8) . ?
N2 C3 1.381(9) . ?
N2 C4 1.448(9) . ?
N3 C5 1.344(10) . ?
N3 C9 1.354(10) . ?
N4 C11 1.326(9) . ?
N4 C15 1.350(10) . ?
F1 B1 1.327(10) . ?
F2 B1 1.362(11) . ?
B1 F1 1.327(10) 2 ?
B1 F2 1.362(11) 2 ?
C2 C3 1.342(10) . ?
C4 C5 1.518(10) . ?
C5 C6 1.363(11) . ?
C6 C7 1.382(12) . ?
C7 C8 1.397(12) . ?
C8 C9 1.368(12) . ?
C10 C11 1.502(9) . ?
C11 C12 1.366(10) . ?
C12 C13 1.376(11) . ?
C13 C14 1.363(12) . ?
C14 C15 1.366(11) . ?

loop_
_geom_torsion_atom_site_label_1
_geom_torsion_atom_site_label_2
_geom_torsion_atom_site_label_3
_geom_torsion_atom_site_label_4
_geom_torsion
_geom_torsion_site_symmetry_1
_geom_torsion_site_symmetry_2
_geom_torsion_site_symmetry_3
_geom_torsion_site_symmetry_4
_geom_torsion_publ_flag
C3 N2 C1 N1 -1.0(8) . . . . ?
C4 N2 C1 N1 178.0(6) . . . . ?
C3 N2 C1 Au1 -177.8(5) . . . . ?
C4 N2 C1 Au1 1.3(10) . . . . ?
C2 N1 C1 N2 1.5(8) . . . . ?
C10 N1 C1 N2 177.1(6) . . . . ?
C2 N1 C1 Au1 178.3(5) . . . . ?
C10 N1 C1 Au1 -6.1(10) . . . . ?
C1 Au1 C1 N2 -23(100) 7 . . . ?
C1 Au1 C1 N1 161(100) 7 . . . ?
C1 N1 C2 C3 -1.5(9) . . . . ?
C10 N1 C2 C3 -177.2(6) . . . . ?
N1 C2 C3 N2 0.8(8) . . . . ?
C1 N2 C3 C2 0.1(8) . . . . ?
C4 N2 C3 C2 -178.9(7) . . . . ?
C1 N2 C4 C5 -72.4(9) . . . . ?
C3 N2 C4 C5 106.5(8) . . . . ?
C9 N3 C5 C6 -1.1(12) . . . . ?
C9 N3 C5 C4 -178.4(7) . . . . ?
N2 C4 C5 N3 -24.7(10) . . . . ?
N2 C4 C5 C6 157.8(7) . . . . ?
N3 C5 C6 C7 -0.3(13) . . . . ?
C4 C5 C6 C7 177.0(8) . . . . ?
C5 C6 C7 C8 2.1(14) . . . . ?
C6 C7 C8 C9 -2.6(14) . . . . ?
C5 N3 C9 C8 0.6(13) . . . . ?
C7 C8 C9 N3 1.3(14) . . . . ?
C1 N1 C10 C11 -103.5(8) . . . . ?
C2 N1 C10 C11 71.6(9) . . . . ?
C15 N4 C11 C12 -0.4(13) . . . . ?
C15 N4 C11 C10 178.0(7) . . . . ?
N1 C10 C11 N4 32.8(10) . . . . ?
N1 C10 C11 C12 -148.8(7) . . . . ?
N4 C11 C12 C13 -0.7(13) . . . . ?
C10 C11 C12 C13 -178.9(7) . . . . ?
C11 C12 C13 C14 1.5(13) . . . . ?
C12 C13 C14 C15 -1.3(14) . . . . ?
C11 N4 C15 C14 0.6(14) . . . . ?
C13 C14 C15 N4 0.3(15) . . . . ?
